data_7219269
loop_
_publ_author_name
'Singh, Udai P.'
'Tomar, Kapil'
'Kashyap, Sujata'

_publ_section_title
;
 Supramolecular assemblies of benzene-1,3,5-tricarboxylic acid and
 3,5-substituted pyrazoles: formation and structural analysis
;
_journal_issue 6
_journal_name_full CrystEngComm
_journal_page_first 1421
_journal_paper_doi 10.1039/C4CE02117G
_journal_volume 17
_journal_year 2015
_chemical_formula_moiety 'C8.83 H16.49 N2, C9 H6 O6, C9 H5 O6, 0.11(O) '
_chemical_formula_sum 'C26.83 H27.49 N2 O12.11'
_chemical_formula_weight 571.80
_chemical_name_systematic
; 
 ? 
;
_space_group_IT_number 2
_symmetry_cell_setting triclinic
_symmetry_space_group_name_Hall '-P 1'
_symmetry_space_group_name_H-M 'P -1'
_atom_sites_solution_hydrogens geom
_atom_sites_solution_primary direct
_atom_sites_solution_secondary difmap
_audit_creation_method SHELXL-97
_audit_update_record
;
2014-10-21 deposited with the CCDC.
2014-12-22 downloaded from the CCDC.
;
_cell_angle_alpha 94.212(11)
_cell_angle_beta 105.650(11)
_cell_angle_gamma 104.860(11)
_cell_formula_units_Z 2
_cell_length_a 10.122(2)
_cell_length_b 10.636(2)
_cell_length_c 14.713(3)
_cell_measurement_reflns_used 114
_cell_measurement_temperature 569(2)
_cell_measurement_theta_max 27.00
_cell_measurement_theta_min 2.50
_cell_volume 1456.8(5)
_computing_structure_refinement 'SHELXL-97 (Sheldrick, 1997)'
_computing_structure_solution 'SHELXS-97 (Sheldrick, 1990)'
_diffrn_ambient_temperature 569(2)
_diffrn_measured_fraction_theta_full 0.968
_diffrn_measured_fraction_theta_max 0.968
_diffrn_measurement_device_type 'CCD area detector'
_diffrn_measurement_method 'phi omega scans'
_diffrn_radiation_monochromator graphite
_diffrn_radiation_source 'fine-focus sealed tube'
_diffrn_radiation_type MoK\a
_diffrn_radiation_wavelength 0.71073
_diffrn_reflns_av_R_equivalents 0.0472
_diffrn_reflns_av_sigmaI/netI 0.0420
_diffrn_reflns_limit_h_max 12
_diffrn_reflns_limit_h_min -12
_diffrn_reflns_limit_k_max 13
_diffrn_reflns_limit_k_min -13
_diffrn_reflns_limit_l_max 18
_diffrn_reflns_limit_l_min -18
_diffrn_reflns_number 27518
_diffrn_reflns_theta_full 27.00
_diffrn_reflns_theta_max 27.00
_diffrn_reflns_theta_min 2.50
_exptl_absorpt_coefficient_mu 0.104
_exptl_absorpt_correction_T_max 0.984
_exptl_absorpt_correction_T_min 0.977
_exptl_absorpt_correction_type multi-scan
_exptl_absorpt_process_details '(SADABS; Bruker, 2000)'
_exptl_crystal_colour colorless
_exptl_crystal_density_diffrn 1.304
_exptl_crystal_density_method 'not measured'
_exptl_crystal_description block
_exptl_crystal_F_000 598.8
_exptl_crystal_size_max 0.221
_exptl_crystal_size_mid 0.187
_exptl_crystal_size_min 0.157
_refine_diff_density_max 0.702
_refine_diff_density_min -0.494
_refine_diff_density_rms 0.058
_refine_ls_extinction_method none
_refine_ls_goodness_of_fit_ref 1.681
_refine_ls_hydrogen_treatment constr
_refine_ls_matrix_type full
_refine_ls_number_parameters 375
_refine_ls_number_reflns 6146
_refine_ls_number_restraints 346
_refine_ls_restrained_S_all 1.654
_refine_ls_R_factor_all 0.1109
_refine_ls_R_factor_gt 0.0641
_refine_ls_shift/su_max 0.001
_refine_ls_shift/su_mean 0.000
_refine_ls_structure_factor_coef Fsqd
_refine_ls_weighting_details 'calc w=1/[\s^2^(Fo^2^)+(0.0000P)^2^+0.4983P] where P=(Fo^2^+2Fc^2^)/3'
_refine_ls_weighting_scheme calc
_refine_ls_wR_factor_gt 0.1309
_refine_ls_wR_factor_ref 0.1429
_reflns_number_gt 3627
_reflns_number_total 6349
_reflns_threshold_expression >2sigma(I)
_cod_data_source_file c4ce02117g2.cif
_cod_data_source_block ups424kt
_cod_depositor_comments 'Adding full bibliography for 7219268--7219274.cif.'
_cod_database_code 7219269

loop_
_symmetry_equiv_pos_as_xyz
'x, y, z'
'-x, -y, -z'

loop_
_atom_site_label
_atom_site_type_symbol
_atom_site_fract_x
_atom_site_fract_y
_atom_site_fract_z
_atom_site_U_iso_or_equiv
_atom_site_adp_type
_atom_site_occupancy
_atom_site_symmetry_multiplicity
_atom_site_calc_flag
_atom_site_refinement_flags
O1 O 1.2272(2) 0.53036(19) 0.50827(12) 0.0479(5) Uani 1 1 d U
O2 O 1.2028(2) 0.4076(2) 0.37176(14) 0.0575(6) Uani 1 1 d U
H2A H 1.2680 0.3849 0.4064 0.086 Uiso 1 1 calc R
O3 O 0.9330(2) 0.8259(2) 0.50801(13) 0.0556(6) Uani 1 1 d U
H3 H 0.9017 0.8808 0.5305 0.083 Uiso 1 1 calc R
O4 O 0.7916(2) 0.85767(19) 0.37202(13) 0.0515(5) Uani 1 1 d U
O5 O 0.7669(2) 0.6056(2) 0.06803(13) 0.0552(6) Uani 1 1 d U
O6 O 0.8679(3) 0.4429(2) 0.07545(13) 0.0689(7) Uani 1 1 d U
H6A H 0.8263 0.4271 0.0179 0.103 Uiso 1 1 calc R
O7 O 0.4194(2) 0.4270(2) 0.60490(13) 0.0553(6) Uani 1 1 d U
H7 H 0.3609 0.4558 0.5689 0.083 Uiso 1 1 calc R
O8 O 0.3928(2) 0.3026(2) 0.46915(13) 0.0554(6) Uani 1 1 d U
O9 O 0.7476(3) 0.3797(2) 0.90315(14) 0.0714(7) Uani 1 1 d U
O10 O 0.8722(2) 0.2365(2) 0.90346(14) 0.0684(7) Uani 1 1 d U
O11 O 0.8430(2) -0.01094(18) 0.60029(13) 0.0469(5) Uani 1 1 d U
O12 O 0.7060(2) 0.0263(2) 0.46462(12) 0.0494(5) Uani 1 1 d U
H12 H 0.7449 -0.0210 0.4416 0.074 Uiso 1 1 calc R
O1W O 0.547(3) 0.710(5) 0.107(2) 0.19(3) Uani 0.114(11) 1 d P
N1 N 0.8071(3) 0.7097(3) 0.91270(17) 0.0582(7) Uani 1 1 d U
H1 H 0.7695 0.6602 0.9482 0.070 Uiso 1 1 calc R
N2 N 0.9464(3) 0.7618(3) 0.92731(19) 0.0642(8) Uani 1 1 d U
H2B H 1.0130 0.7509 0.9738 0.077 Uiso 1 1 calc R
C1 C 1.0605(3) 0.5516(2) 0.36662(17) 0.0321(6) Uani 1 1 d U
C2 C 1.0007(3) 0.5160(2) 0.26835(17) 0.0354(6) Uani 1 1 d U
H2 H 1.0271 0.4527 0.2360 0.042 Uiso 1 1 calc R
C3 C 0.9017(3) 0.5747(2) 0.21850(17) 0.0347(6) Uani 1 1 d U
C4 C 0.8635(3) 0.6685(2) 0.26745(17) 0.0353(6) Uani 1 1 d U
H4 H 0.7983 0.7091 0.2341 0.042 Uiso 1 1 calc R
C5 C 0.9210(3) 0.7029(2) 0.36559(17) 0.0326(6) Uani 1 1 d U
C6 C 1.0204(3) 0.6443(2) 0.41531(17) 0.0328(6) Uani 1 1 d U
H6 H 1.0599 0.6674 0.4812 0.039 Uiso 1 1 calc R
C7 C 1.1707(3) 0.4930(2) 0.42023(18) 0.0346(6) Uani 1 1 d U
C8 C 0.8399(3) 0.5407(3) 0.11228(18) 0.0417(7) Uani 1 1 d U
C9 C 0.8781(3) 0.8026(3) 0.41742(18) 0.0361(6) Uani 1 1 d U
C10 C 0.5555(3) 0.2770(2) 0.61039(17) 0.0333(6) Uani 1 1 d U
C11 C 0.6135(3) 0.3089(3) 0.70879(18) 0.0368(6) Uani 1 1 d U
H11 H 0.5842 0.3688 0.7423 0.044 Uiso 1 1 calc R
C12 C 0.7150(3) 0.2519(3) 0.75745(17) 0.0357(6) Uani 1 1 d U
C13 C 0.7569(3) 0.1623(2) 0.70719(17) 0.0348(6) Uani 1 1 d U
H13 H 0.8232 0.1221 0.7397 0.042 Uiso 1 1 calc R
C14 C 0.7010(3) 0.1317(2) 0.60873(17) 0.0311(6) Uani 1 1 d U
C15 C 0.6000(3) 0.1894(2) 0.56019(17) 0.0335(6) Uani 1 1 d U
H15 H 0.5624 0.1692 0.4941 0.040 Uiso 1 1 calc R
C16 C 0.4490(3) 0.3390(3) 0.55722(19) 0.0375(6) Uani 1 1 d U
C17 C 0.7839(3) 0.2907(3) 0.86320(19) 0.0452(7) Uani 1 1 d U
C18 C 0.7533(3) 0.0423(2) 0.55503(18) 0.0345(6) Uani 1 1 d U
C19 C 1.1697(8) 1.0220(8) 0.9177(7) 0.276(6) Uani 1 1 d DU
H19A H 1.2720 1.0507 0.9316 0.414 Uiso 1 1 calc R
H19B H 1.1454 1.0136 0.9761 0.414 Uiso 1 1 calc R
H19C H 1.1293 1.0853 0.8861 0.414 Uiso 1 1 calc R
C20 C 1.1158(6) 0.9020(7) 0.8592(4) 0.1409(15) Uani 1 1 d DU
H20 H 1.1719 0.8496 0.8955 0.169 Uiso 1 1 calc R
C21 C 1.1393(6) 0.8841(6) 0.7696(4) 0.1409(15) Uani 1 1 d U
H21A H 1.0788 0.9218 0.7246 0.211 Uiso 1 1 calc R
H21B H 1.1174 0.7917 0.7477 0.211 Uiso 1 1 calc R
H21C H 1.2378 0.9265 0.7756 0.211 Uiso 1 1 calc R
C22 C 0.9677(4) 0.8329(3) 0.8601(2) 0.0646(6) Uani 1 1 d U
C23 C 0.8346(4) 0.8249(3) 0.8001(2) 0.0646(6) Uani 1 1 d U
H23 H 0.8159 0.8655 0.7461 0.077 Uiso 1 1 calc R
C24 C 0.7347(4) 0.7464(3) 0.8341(2) 0.0575(8) Uani 1 1 d U
C25 C 0.5759(5) 0.7043(6) 0.7973(4) 0.1223(16) Uani 1 1 d DU
H25 H 0.5557 0.6296 0.7475 0.147 Uiso 1 1 calc R
C26 C 0.5173(5) 0.7977(6) 0.7447(4) 0.147(2) Uani 1 1 d U
H26A H 0.4175 0.7575 0.7117 0.220 Uiso 1 1 calc R
H26B H 0.5675 0.8235 0.6991 0.220 Uiso 1 1 calc R
H26C H 0.5280 0.8740 0.7883 0.220 Uiso 1 1 calc R
C27 C 0.5075(5) 0.6477(7) 0.8618(4) 0.1223(16) Uani 0.831(9) 1 d PDU
H27A H 0.5163 0.7149 0.9121 0.183 Uiso 0.831(9) 1 calc PR
H27B H 0.5513 0.5832 0.8884 0.183 Uiso 0.831(9) 1 calc PR
H27C H 0.4079 0.6061 0.8289 0.183 Uiso 0.831(9) 1 calc PR

loop_
_atom_site_aniso_label
_atom_site_aniso_U_11
_atom_site_aniso_U_22
_atom_site_aniso_U_33
_atom_site_aniso_U_23
_atom_site_aniso_U_13
_atom_site_aniso_U_12
O1 0.0516(12) 0.0602(13) 0.0321(10) 0.0050(9) 0.0007(9) 0.0296(10)
O2 0.0714(15) 0.0665(14) 0.0449(12) 0.0032(10) 0.0056(11) 0.0516(12)
O3 0.0702(14) 0.0695(15) 0.0349(11) -0.0075(10) 0.0106(10) 0.0431(12)
O4 0.0618(13) 0.0584(13) 0.0429(11) 0.0019(10) 0.0094(10) 0.0402(11)
O5 0.0705(14) 0.0701(14) 0.0315(10) 0.0074(10) 0.0046(10) 0.0429(12)
O6 0.0976(18) 0.0826(16) 0.0290(11) -0.0120(11) -0.0052(12) 0.0614(15)
O7 0.0628(14) 0.0615(14) 0.0446(12) -0.0024(10) -0.0005(10) 0.0437(11)
O8 0.0615(13) 0.0738(15) 0.0337(11) -0.0015(10) -0.0026(10) 0.0447(12)
O9 0.0949(18) 0.0904(17) 0.0336(11) -0.0146(11) -0.0029(11) 0.0648(15)
O10 0.0821(16) 0.0910(17) 0.0367(12) -0.0006(11) -0.0052(11) 0.0600(14)
O11 0.0552(12) 0.0533(12) 0.0383(11) 0.0009(9) 0.0071(9) 0.0352(10)
O12 0.0579(13) 0.0633(14) 0.0317(11) -0.0049(9) 0.0074(9) 0.0353(11)
O1W 0.08(2) 0.38(7) 0.13(3) -0.03(3) 0.04(2) 0.10(3)
N1 0.0676(18) 0.0653(18) 0.0446(15) 0.0175(13) 0.0086(13) 0.0304(15)
N2 0.0602(18) 0.085(2) 0.0485(16) 0.0125(15) 0.0033(14) 0.0369(16)
C1 0.0344(14) 0.0339(14) 0.0313(13) 0.0063(11) 0.0087(11) 0.0162(12)
C2 0.0418(15) 0.0358(15) 0.0322(14) 0.0018(11) 0.0101(12) 0.0195(13)
C3 0.0388(15) 0.0373(15) 0.0290(13) 0.0041(11) 0.0073(11) 0.0159(12)
C4 0.0377(15) 0.0399(15) 0.0314(14) 0.0063(11) 0.0071(12) 0.0196(13)
C5 0.0350(14) 0.0357(15) 0.0294(13) 0.0011(11) 0.0093(11) 0.0157(12)
C6 0.0351(14) 0.0383(15) 0.0254(13) 0.0025(11) 0.0061(11) 0.0150(12)
C7 0.0370(15) 0.0370(15) 0.0326(14) 0.0054(11) 0.0084(12) 0.0173(12)
C8 0.0472(17) 0.0501(18) 0.0293(14) 0.0011(12) 0.0061(13) 0.0238(14)
C9 0.0396(15) 0.0390(15) 0.0321(14) 0.0020(12) 0.0092(12) 0.0180(13)
C10 0.0299(13) 0.0338(14) 0.0340(14) 0.0019(11) 0.0037(11) 0.0126(12)
C11 0.0384(15) 0.0398(15) 0.0329(14) -0.0033(11) 0.0069(12) 0.0190(13)
C12 0.0374(14) 0.0399(15) 0.0284(13) -0.0001(11) 0.0039(11) 0.0166(12)
C13 0.0348(14) 0.0370(15) 0.0330(14) 0.0044(11) 0.0043(11) 0.0176(12)
C14 0.0316(13) 0.0314(14) 0.0300(13) 0.0001(10) 0.0073(11) 0.0118(11)
C15 0.0344(14) 0.0367(15) 0.0265(13) 0.0001(11) 0.0038(11) 0.0121(12)
C16 0.0360(15) 0.0399(16) 0.0355(15) 0.0013(12) 0.0048(12) 0.0164(13)
C17 0.0508(18) 0.0517(18) 0.0324(15) 0.0006(13) 0.0036(13) 0.0246(15)
C18 0.0367(15) 0.0345(15) 0.0312(14) -0.0004(11) 0.0067(12) 0.0136(12)
C19 0.203(8) 0.208(8) 0.336(11) -0.155(8) 0.161(8) -0.109(7)
C20 0.112(3) 0.173(4) 0.114(3) -0.003(3) 0.051(3) -0.011(3)
C21 0.112(3) 0.173(4) 0.114(3) -0.003(3) 0.051(3) -0.011(3)
C22 0.0792(17) 0.0678(16) 0.0462(14) 0.0131(12) 0.0105(12) 0.0277(14)
C23 0.0792(17) 0.0678(16) 0.0462(14) 0.0131(12) 0.0105(12) 0.0277(14)
C24 0.065(2) 0.058(2) 0.0450(18) 0.0095(15) -0.0020(16) 0.0273(17)
C25 0.061(2) 0.158(4) 0.127(4) 0.061(3) -0.003(2) 0.017(2)
C26 0.104(4) 0.239(7) 0.142(5) 0.089(5) 0.034(3) 0.112(4)
C27 0.061(2) 0.158(4) 0.127(4) 0.061(3) -0.003(2) 0.017(2)

loop_
_atom_type_symbol
_atom_type_description
_atom_type_scat_dispersion_real
_atom_type_scat_dispersion_imag
_atom_type_scat_source
C C 0.0033 0.0016 'International Tables Vol C Tables 4.2.6.8 and 6.1.1.4'
H H 0.0000 0.0000 'International Tables Vol C Tables 4.2.6.8 and 6.1.1.4'
N N 0.0061 0.0033 'International Tables Vol C Tables 4.2.6.8 and 6.1.1.4'
O O 0.0106 0.0060 'International Tables Vol C Tables 4.2.6.8 and 6.1.1.4'

loop_
_geom_angle_atom_site_label_1
_geom_angle_atom_site_label_2
_geom_angle_atom_site_label_3
_geom_angle
C7 O2 H2A 109.5
C9 O3 H3 109.5
C8 O6 H6A 109.5
C16 O7 H7 109.5
C18 O12 H12 109.5
N2 N1 C24 109.1(3)
N2 N1 H1 125.4
C24 N1 H1 125.4
C22 N2 N1 110.0(3)
C22 N2 H2B 125.0
N1 N2 H2B 125.0
C6 C1 C2 120.3(2)
C6 C1 C7 119.2(2)
C2 C1 C7 120.5(2)
C3 C2 C1 120.0(2)
C3 C2 H2 120.0
C1 C2 H2 120.0
C4 C3 C2 119.4(2)
C4 C3 C8 119.9(2)
C2 C3 C8 120.7(2)
C3 C4 C5 120.8(2)
C3 C4 H4 119.6
C5 C4 H4 119.6
C4 C5 C6 119.7(2)
C4 C5 C9 120.3(2)
C6 C5 C9 120.0(2)
C1 C6 C5 119.8(2)
C1 C6 H6 120.1
C5 C6 H6 120.1
O1 C7 O2 124.2(2)
O1 C7 C1 119.4(2)
O2 C7 C1 116.5(2)
O5 C8 O6 125.3(2)
O5 C8 C3 119.7(2)
O6 C8 C3 115.0(2)
O4 C9 O3 123.9(2)
O4 C9 C5 119.7(2)
O3 C9 C5 116.4(2)
C15 C10 C11 120.1(2)
C15 C10 C16 119.0(2)
C11 C10 C16 120.8(2)
C12 C11 C10 120.2(2)
C12 C11 H11 119.9
C10 C11 H11 119.9
C13 C12 C11 119.5(2)
C13 C12 C17 119.8(2)
C11 C12 C17 120.7(2)
C12 C13 C14 120.5(2)
C12 C13 H13 119.7
C14 C13 H13 119.7
C13 C14 C15 119.9(2)
C13 C14 C18 120.1(2)
C15 C14 C18 120.0(2)
C10 C15 C14 119.8(2)
C10 C15 H15 120.1
C14 C15 H15 120.1
O8 C16 O7 123.6(2)
O8 C16 C10 119.2(2)
O7 C16 C10 117.2(2)
O10 C17 O9 125.4(3)
O10 C17 C12 118.4(3)
O9 C17 C12 116.2(2)
O11 C18 O12 123.9(2)
O11 C18 C14 119.1(2)
O12 C18 C14 117.0(2)
C20 C19 H19A 109.5
C20 C19 H19B 109.5
H19A C19 H19B 109.5
C20 C19 H19C 109.5
H19A C19 H19C 109.5
H19B C19 H19C 109.5
C19 C20 C21 121.9(6)
C19 C20 C22 111.6(6)
C21 C20 C22 114.3(5)
C19 C20 H20 101.7
C21 C20 H20 101.7
C22 C20 H20 101.7
C20 C21 H21A 109.5
C20 C21 H21B 109.5
H21A C21 H21B 109.5
C20 C21 H21C 109.5
H21A C21 H21C 109.5
H21B C21 H21C 109.5
N2 C22 C23 106.7(3)
N2 C22 C20 121.0(4)
C23 C22 C20 132.3(4)
C24 C23 C22 107.6(3)
C24 C23 H23 126.2
C22 C23 H23 126.2
N1 C24 C23 106.6(3)
N1 C24 C25 122.9(3)
C23 C24 C25 130.5(3)
C27 C25 C26 117.3(5)
C27 C25 C24 114.4(4)
C26 C25 C24 113.6(4)
C27 C25 H25 103.0
C26 C25 H25 103.0
C24 C25 H25 103.0
C25 C26 H26A 109.5
C25 C26 H26B 109.5
H26A C26 H26B 109.5
C25 C26 H26C 109.5
H26A C26 H26C 109.5
H26B C26 H26C 109.5
C25 C27 H27A 109.5
C25 C27 H27B 109.5
H27A C27 H27B 109.5
C25 C27 H27C 109.5
H27A C27 H27C 109.5
H27B C27 H27C 109.5

loop_
_geom_bond_atom_site_label_1
_geom_bond_atom_site_label_2
_geom_bond_distance
O1 C7 1.254(3)
O2 C7 1.272(3)
O2 H2A 0.8200
O3 C9 1.276(3)
O3 H3 0.8200
O4 C9 1.249(3)
O5 C8 1.231(3)
O6 C8 1.267(3)
O6 H6A 0.8200
O7 C16 1.272(3)
O7 H7 0.8200
O8 C16 1.252(3)
O9 C17 1.261(3)
O10 C17 1.229(3)
O11 C18 1.257(3)
O12 C18 1.268(3)
O12 H12 0.8200
N1 N2 1.326(4)
N1 C24 1.334(3)
N1 H1 0.8600
N2 C22 1.318(4)
N2 H2B 0.8600
C1 C6 1.381(3)
C1 C2 1.389(3)
C1 C7 1.487(3)
C2 C3 1.388(3)
C2 H2 0.9300
C3 C4 1.380(3)
C3 C8 1.496(3)
C4 C5 1.385(3)
C4 H4 0.9300
C5 C6 1.388(3)
C5 C9 1.481(3)
C6 H6 0.9300
C10 C15 1.382(3)
C10 C11 1.387(3)
C10 C16 1.481(3)
C11 C12 1.386(3)
C11 H11 0.9300
C12 C13 1.382(3)
C12 C17 1.500(3)
C13 C14 1.385(3)
C13 H13 0.9300
C14 C15 1.387(3)
C14 C18 1.477(3)
C15 H15 0.9300
C19 C20 1.377(7)
C19 H19A 0.9600
C19 H19B 0.9600
C19 H19C 0.9600
C20 C21 1.408(6)
C20 C22 1.496(6)
C20 H20 0.9800
C21 H21A 0.9600
C21 H21B 0.9600
C21 H21C 0.9600
C22 C23 1.375(5)
C23 C24 1.369(5)
C23 H23 0.9300
C24 C25 1.484(5)
C25 C27 1.402(6)
C25 C26 1.452(6)
C25 H25 0.9800
C26 H26A 0.9600
C26 H26B 0.9600
C26 H26C 0.9600
C27 H27A 0.9600
C27 H27B 0.9600
C27 H27C 0.9600

loop_
_geom_torsion_atom_site_label_1
_geom_torsion_atom_site_label_2
_geom_torsion_atom_site_label_3
_geom_torsion_atom_site_label_4
_geom_torsion
C24 N1 N2 C22 0.3(4)
C6 C1 C2 C3 0.8(4)
C7 C1 C2 C3 -177.7(2)
C1 C2 C3 C4 0.0(4)
C1 C2 C3 C8 178.0(3)
C2 C3 C4 C5 -1.0(4)
C8 C3 C4 C5 -179.0(3)
C3 C4 C5 C6 1.2(4)
C3 C4 C5 C9 -179.4(2)
C2 C1 C6 C5 -0.6(4)
C7 C1 C6 C5 177.9(2)
C4 C5 C6 C1 -0.4(4)
C9 C5 C6 C1 -179.8(2)
C6 C1 C7 O1 -1.3(4)
C2 C1 C7 O1 177.2(3)
C6 C1 C7 O2 179.7(3)
C2 C1 C7 O2 -1.9(4)
C4 C3 C8 O5 7.3(4)
C2 C3 C8 O5 -170.6(3)
C4 C3 C8 O6 -171.9(3)
C2 C3 C8 O6 10.1(4)
C4 C5 C9 O4 -1.3(4)
C6 C5 C9 O4 178.1(3)
C4 C5 C9 O3 178.1(3)
C6 C5 C9 O3 -2.6(4)
C15 C10 C11 C12 -0.8(4)
C16 C10 C11 C12 -178.9(3)
C10 C11 C12 C13 -0.6(4)
C10 C11 C12 C17 176.9(3)
C11 C12 C13 C14 1.6(4)
C17 C12 C13 C14 -175.9(3)
C12 C13 C14 C15 -1.3(4)
C12 C13 C14 C18 176.0(2)
C11 C10 C15 C14 1.2(4)
C16 C10 C15 C14 179.2(2)
C13 C14 C15 C10 -0.1(4)
C18 C14 C15 C10 -177.4(2)
C15 C10 C16 O8 5.9(4)
C11 C10 C16 O8 -176.0(3)
C15 C10 C16 O7 -174.4(3)
C11 C10 C16 O7 3.7(4)
C13 C12 C17 O10 -3.3(4)
C11 C12 C17 O10 179.2(3)
C13 C12 C17 O9 175.2(3)
C11 C12 C17 O9 -2.3(4)
C13 C14 C18 O11 3.9(4)
C15 C14 C18 O11 -178.8(2)
C13 C14 C18 O12 -174.6(2)
C15 C14 C18 O12 2.7(4)
N1 N2 C22 C23 0.0(4)
N1 N2 C22 C20 -179.5(4)
C19 C20 C22 N2 -84.1(8)
C21 C20 C22 N2 132.5(5)
C19 C20 C22 C23 96.6(8)
C21 C20 C22 C23 -46.8(9)
N2 C22 C23 C24 -0.2(4)
C20 C22 C23 C24 179.2(5)
N2 N1 C24 C23 -0.4(4)
N2 N1 C24 C25 179.7(4)
C22 C23 C24 N1 0.4(4)
C22 C23 C24 C25 -179.7(4)
N1 C24 C25 C27 13.2(8)
C23 C24 C25 C27 -166.6(5)
N1 C24 C25 C26 151.6(4)
C23 C24 C25 C26 -28.2(8)
